data_6000206
loop_
_publ_author_name
'Zhukov, S. G.'
'Yatsenko, A. V.'
'Chernyshev, V. V.'
'D'yakov, V. A.'
'Le, Loux R'
'Schenk, H.'

_publ_section_title
;
 X-ray high temperature powder diffraction study and computer simulation
 of gamma-LiNaCO3
;
_journal_coden_ASTM ZEKRDZ
_journal_issue 5
_journal_name_full 'Zeitschrift f\"ur Kristallographie'
_journal_page_first 255
_journal_page_last 258
_journal_paper_doi 10.1524/zkri.1999.214.5.255
_journal_volume 214
_journal_year 1999
_chemical_formula_sum 'C Li Na O3'
_space_group_crystal_system hexagonal
_space_group_IT_number 174
_space_group_name_Hall 'P -6'
_space_group_name_H-M_alt 'P -6'
_cell_angle_alpha 90
_cell_angle_beta 90
_cell_angle_gamma 120
_cell_formula_units_Z 3
_cell_length_a 8.3115(1)
_cell_length_b 8.3115(1)
_cell_length_c 3.3858(1)
_cell_volume 233.88
_cod_depositor_comments
;
 Correcting the _cell_angle_gamma data item value by changing it from '90.000'
 to '120' and adding atom coordinates after consulting the original publication.
 Updating space group information and adding the symmetry operation list.
 Adding the _cell_formula_units_Z data item.

 Antanas Vaitkus,
 2017-11-20
;
_cod_database_code 6000206

loop_
_space_group_symop_id
_space_group_symop_operation_xyz
1 x,y,z
2 -x+y,-x,-z
3 -y,x-y,z
4 x,y,-z
5 -x+y,-x,z
6 -y,x-y,-z

loop_
_atom_site_label
_atom_site_fract_x
_atom_site_fract_y
_atom_site_fract_z
_atom_site_disorder_group
Na 0.348 0.321 0.5 .
Li 0.584 0.577 0 .
C(1) 0 0 0 .
C(2) 0.33333 0.66667 0.5 .
C(3) 0.66667 0.33333 0 .
O(1) -0.177 -0.117 0 .
O(2) 0.506 0.707 0.5 .
O'(3) 0.487 0.262 0 1
O"(3) 0.561 0.407 0 2
